data_7129766
loop_
_publ_author_name
'Kundu, Gargi'
'Ajithkumar, V. S.'
'Raj, K. Vipin'
'Vanka, Kumar'
'Tothadi, Srinu'
'Sen, Sakya S.'

_publ_section_title
;
 Substitution at sp3 boron of a six-membered NHC&#x00B7;BH3: convenient
 access to a dihydroxyborenium cation
;
_journal_name_full 'Chemical Communications'
_journal_paper_doi 10.1039/D1CC06816D
_journal_year 2022
_chemical_formula_moiety 'C28 H41 B N4 O6'
_chemical_formula_sum 'C28 H41 B N4 O6'
_chemical_formula_weight 540.46
_space_group_crystal_system monoclinic
_space_group_IT_number 14
_space_group_name_Hall '-P 2ybc'
_space_group_name_H-M_alt 'P 1 21/c 1'
_atom_sites_solution_hydrogens geom
_audit_creation_date 2021-11-22
_audit_creation_method
;
Olex2 1.2
(compiled 2018.05.29 svn.r3508 for OlexSys, GUI svn.r5506)
;
_audit_update_record
;
2021-11-22 deposited with the CCDC.	2022-02-16 downloaded from the CCDC.
;
_cell_angle_alpha 90
_cell_angle_beta 96.145(5)
_cell_angle_gamma 90
_cell_formula_units_Z 4
_cell_length_a 18.736(3)
_cell_length_b 8.3227(19)
_cell_length_c 18.866(3)
_cell_measurement_reflns_used 9825
_cell_measurement_temperature 100(2)
_cell_measurement_theta_max 31.39
_cell_measurement_theta_min 2.68
_cell_volume 2924.9(9)
_computing_cell_refinement 'SAINT v8.37A (Bruker, 2015)'
_computing_data_reduction 'SAINT v8.37A (Bruker, 2015)'
_computing_molecular_graphics 'Olex2 (Dolomanov et al., 2009)'
_computing_publication_material 'Olex2 (Dolomanov et al., 2009)'
_computing_structure_refinement 'ShelXL (Sheldrick, 2015)'
_computing_structure_solution 'SHELXT 2014/5 (Sheldrick, 2014)'
_diffrn_ambient_temperature 100
_diffrn_measured_fraction_theta_full 0.997
_diffrn_measured_fraction_theta_max 0.975
_diffrn_measurement_device_type 'Bruker D8 VENTURE Kappa Duo PHOTON II CPAD'
_diffrn_measurement_method '\f and \w scans'
_diffrn_radiation_type MoK\a
_diffrn_radiation_wavelength 0.71073
_diffrn_reflns_av_R_equivalents 0.0695
_diffrn_reflns_av_unetI/netI 0.0417
_diffrn_reflns_Laue_measured_fraction_full 0.997
_diffrn_reflns_Laue_measured_fraction_max 0.975
_diffrn_reflns_limit_h_max 27
_diffrn_reflns_limit_h_min -27
_diffrn_reflns_limit_k_max 12
_diffrn_reflns_limit_k_min -12
_diffrn_reflns_limit_l_max 27
_diffrn_reflns_limit_l_min -26
_diffrn_reflns_number 90856
_diffrn_reflns_point_group_measured_fraction_full 0.997
_diffrn_reflns_point_group_measured_fraction_max 0.975
_diffrn_reflns_theta_full 25.242
_diffrn_reflns_theta_max 31.569
_diffrn_reflns_theta_min 2.171
_diffrn_standards_number 0
_exptl_absorpt_coefficient_mu 0.086
_exptl_absorpt_correction_T_max 0.7462
_exptl_absorpt_correction_T_min 0.6465
_exptl_absorpt_correction_type multi-scan
_exptl_absorpt_process_details
'SADABS-2016/2 (Bruker,2016/2) was used for absorption correction. wR2(int) was 0.1171 before and 0.0718 after correction. The Ratio of minimum to maximum transmission is 0.8664. The \l/2 correction factor is Not present.'
_exptl_crystal_colour colourless
_exptl_crystal_colour_primary colourless
_exptl_crystal_density_diffrn 1.227
_exptl_crystal_description block
_exptl_crystal_F_000 1160
_exptl_crystal_size_max 0.22
_exptl_crystal_size_mid 0.11
_exptl_crystal_size_min 0.08
_refine_diff_density_max 0.683
_refine_diff_density_min -0.476
_refine_diff_density_rms 0.127
_refine_ls_extinction_method none
_refine_ls_goodness_of_fit_ref 1.152
_refine_ls_hydrogen_treatment constr
_refine_ls_matrix_type full
_refine_ls_number_parameters 371
_refine_ls_number_reflns 9543
_refine_ls_number_restraints 0
_refine_ls_restrained_S_all 1.152
_refine_ls_R_factor_all 0.0875
_refine_ls_R_factor_gt 0.0637
_refine_ls_shift/su_max 0.000
_refine_ls_shift/su_mean 0.000
_refine_ls_structure_factor_coef Fsqd
_refine_ls_weighting_details 'w=1/[\s^2^(Fo^2^)+(0.0785P)^2^+1.5444P] where P=(Fo^2^+2Fc^2^)/3'
_refine_ls_weighting_scheme calc
_refine_ls_wR_factor_gt 0.1651
_refine_ls_wR_factor_ref 0.1820
_reflns_Friedel_coverage 0.000
_reflns_number_gt 7541
_reflns_number_total 9543
_reflns_threshold_expression 'I > 2\s(I)'
_cod_data_source_file d1cc06816d2.cif
_cod_data_source_block mo_gk_bhi2_new_0ma_a
_cod_original_cell_volume 2925.0(10)
_cod_database_code 7129766
_shelx_shelxl_version_number 2016/6
_shelx_space_group_comment
;
The symmetry employed for this shelxl refinement is uniquely defined
by the following loop, which should always be used as a source of
symmetry information in preference to the above space-group names.
They are only intended as comments.
;
_shelx_estimated_absorpt_t_max 0.993
_shelx_estimated_absorpt_t_min 0.981
_olex2_refinement_description
;
1. Fixed Uiso
 At 1.2 times of:
  All B(H) groups, All C(H) groups, All C(H,H) groups
 At 1.5 times of:
  All C(H,H,H) groups
2. Others
 Sof(C32)=Sof(H32A)=Sof(H32B)=Sof(H32C)=1-FVAR(1)
 Sof(C31)=Sof(H31A)=Sof(H31B)=Sof(H31C)=FVAR(1)
3.a Ternary CH refined with riding coordinates:
 C2(H2), C8(H8), C11(H11), C17(H17), B1(H1)
3.b Secondary CH2 refined with riding coordinates:
 C13(H13A,H13B), C14(H14A,H14B), C15(H15A,H15B)
3.c Aromatic/amide H refined with riding coordinates:
 C20(H20), C21(H21), C22(H22), C27(H27), C28(H28), C29(H29)
3.d Idealised Me refined as rotating group:
 C1(H1A,H1B,H1C), C9(H9A,H9B,H9C), C10(H10A,H10B,H10C), C18(H18A,H18B,H18C),
 C19(H19A,H19B,H19C), C23(H23A,H23B,H23C), C30(H30A,H30B,H30C), C31(H31A,H31B,
 H31C), C32(H32A,H32B,H32C)
;
_olex2_submission_special_instructions 'No special instructions were received'

loop_
_space_group_symop_operation_xyz
'x, y, z'
'-x, y+1/2, -z+1/2'
'-x, -y, -z'
'x, -y-1/2, z-1/2'

loop_
_atom_site_label
_atom_site_type_symbol
_atom_site_fract_x
_atom_site_fract_y
_atom_site_fract_z
_atom_site_U_iso_or_equiv
_atom_site_adp_type
_atom_site_occupancy
_atom_site_site_symmetry_order
_atom_site_calc_flag
_atom_site_refinement_flags_posn
_atom_site_refinement_flags_adp
_atom_site_refinement_flags_occupancy
_atom_site_disorder_assembly
_atom_site_disorder_group
O6 O 0.26241(6) 0.32986(12) 0.37171(6) 0.0201(2) Uani 1 1 d . . . . .
O2 O 0.27508(8) 0.07096(15) 0.38042(7) 0.0348(3) Uani 1 1 d . . . . .
O1 O 0.30717(9) 0.21704(17) 0.47435(7) 0.0380(3) Uani 1 1 d . . . . .
O5 O 0.21125(6) 0.48404(15) 0.46199(5) 0.0228(2) Uani 1 1 d . . . . .
O4 O 0.18992(8) 0.4090(2) 0.56852(7) 0.0396(3) Uani 1 1 d . . . . .
N4 N 0.18647(6) 0.69611(14) 0.33310(6) 0.0153(2) Uani 1 1 d . . . . .
N3 N 0.30374(6) 0.66652(14) 0.31036(6) 0.0151(2) Uani 1 1 d . . . . .
O3 O 0.28589(8) 0.5449(2) 0.55871(7) 0.0408(3) Uani 1 1 d . . . . .
C1 C 0.11441(11) 0.2452(2) 0.26577(12) 0.0364(4) Uani 1 1 d . . . . .
H1A H 0.144255 0.215279 0.309632 0.055 Uiso 1 1 calc GR . . . .
H1B H 0.135350 0.200715 0.224562 0.055 Uiso 1 1 calc GR . . . .
H1C H 0.065875 0.202161 0.267064 0.055 Uiso 1 1 calc GR . . . .
C2 C 0.11089(9) 0.42847(18) 0.25958(9) 0.0244(3) Uani 1 1 d . . . . .
H2 H 0.160458 0.468191 0.254506 0.029 Uiso 1 1 calc R . . . .
C3 C 0.08532(8) 0.51050(18) 0.32473(9) 0.0212(3) Uani 1 1 d . . . . .
C4 C 0.12198(7) 0.63903(18) 0.36062(8) 0.0181(3) Uani 1 1 d . . . . .
C5 C 0.24964(7) 0.62239(16) 0.34702(7) 0.0132(2) Uani 1 1 d . . . . .
C6 C 0.37313(8) 0.58939(17) 0.32012(7) 0.0166(3) Uani 1 1 d . . . . .
C7 C 0.38662(8) 0.46368(17) 0.27351(7) 0.0180(3) Uani 1 1 d . . . . .
C8 C 0.33051(9) 0.40215(18) 0.21550(8) 0.0215(3) Uani 1 1 d . . . . .
H8 H 0.283067 0.447527 0.225102 0.026 Uiso 1 1 calc R . . . .
C9 C 0.32385(11) 0.2185(2) 0.21581(10) 0.0326(4) Uani 1 1 d . . . . .
H9A H 0.368388 0.170554 0.202755 0.049 Uiso 1 1 calc GR . . . .
H9B H 0.283673 0.185577 0.181327 0.049 Uiso 1 1 calc GR . . . .
H9C H 0.315246 0.182108 0.263558 0.049 Uiso 1 1 calc GR . . . .
C10 C 0.09576(13) 1.0212(3) 0.44071(14) 0.0459(5) Uani 1 1 d . . . . .
H10A H 0.089594 1.042014 0.389298 0.069 Uiso 1 1 calc GR . . . .
H10B H 0.123742 1.108339 0.465055 0.069 Uiso 1 1 calc GR . . . .
H10C H 0.048588 1.015250 0.458535 0.069 Uiso 1 1 calc GR . . . .
C11 C 0.13502(10) 0.8632(3) 0.45503(9) 0.0325(4) Uani 1 1 d . . . . .
H11 H 0.184245 0.871298 0.439426 0.039 Uiso 1 1 calc R . . A 1
C12 C 0.09540(9) 0.7240(2) 0.41725(8) 0.0242(3) Uani 1 1 d . . . . .
C13 C 0.29785(9) 0.79514(18) 0.25557(8) 0.0219(3) Uani 1 1 d . . . . .
H13A H 0.330591 0.771162 0.219090 0.026 Uiso 1 1 calc R . . . .
H13B H 0.312611 0.899004 0.278157 0.026 Uiso 1 1 calc R . . . .
C14 C 0.22234(9) 0.80821(19) 0.22050(8) 0.0236(3) Uani 1 1 d . . . . .
H14A H 0.209416 0.710719 0.191903 0.028 Uiso 1 1 calc R . . . .
H14B H 0.217643 0.902636 0.188426 0.028 Uiso 1 1 calc R . . . .
C15 C 0.17331(9) 0.82615(18) 0.27891(8) 0.0217(3) Uani 1 1 d . . . . .
H15A H 0.181675 0.931935 0.302334 0.026 Uiso 1 1 calc R . . . .
H15B H 0.122658 0.822086 0.257745 0.026 Uiso 1 1 calc R . . . .
C16 C 0.42553(8) 0.65190(19) 0.37177(8) 0.0220(3) Uani 1 1 d . . . . .
C17 C 0.40991(9) 0.7905(2) 0.42071(10) 0.0294(4) Uani 1 1 d . . . . .
H17 H 0.356764 0.807325 0.415768 0.035 Uiso 1 1 calc R . . . .
C18 C 0.43402(11) 0.7517(3) 0.50013(11) 0.0454(5) Uani 1 1 d . . . . .
H18A H 0.410974 0.652078 0.513479 0.068 Uiso 1 1 calc GR . . . .
H18B H 0.420042 0.839957 0.530122 0.068 Uiso 1 1 calc GR . . . .
H18C H 0.486285 0.738503 0.506933 0.068 Uiso 1 1 calc GR . . . .
C19 C 0.44470(12) 0.9466(3) 0.39772(15) 0.0473(6) Uani 1 1 d . . . . .
H19A H 0.497058 0.935260 0.404143 0.071 Uiso 1 1 calc GR . . . .
H19B H 0.430415 1.035934 0.426937 0.071 Uiso 1 1 calc GR . . . .
H19C H 0.428819 0.968010 0.347426 0.071 Uiso 1 1 calc GR . . . .
C20 C 0.49290(9) 0.5824(2) 0.37647(9) 0.0286(3) Uani 1 1 d . . . . .
H20 H 0.529678 0.621108 0.410797 0.034 Uiso 1 1 calc R . . . .
C21 C 0.50763(9) 0.4566(2) 0.33163(10) 0.0287(3) Uani 1 1 d . . . . .
H21 H 0.554250 0.410319 0.335944 0.034 Uiso 1 1 calc R . . . .
C22 C 0.45533(9) 0.39786(19) 0.28086(9) 0.0240(3) Uani 1 1 d . . . . .
H22 H 0.466412 0.311905 0.250767 0.029 Uiso 1 1 calc R . . . .
C23 C 0.34551(12) 0.4595(3) 0.14067(9) 0.0364(4) Uani 1 1 d . . . . .
H23A H 0.348853 0.576954 0.140270 0.055 Uiso 1 1 calc GR . . . .
H23B H 0.306365 0.424660 0.105394 0.055 Uiso 1 1 calc GR . . . .
H23C H 0.390851 0.413114 0.128868 0.055 Uiso 1 1 calc GR . . . .
B1 B 0.26766(9) 0.48839(19) 0.41157(8) 0.0160(3) Uani 1 1 d . . . . .
H1 H 0.316594 0.504922 0.437308 0.019 Uiso 1 1 calc R . . . .
N1 N 0.28321(8) 0.19922(16) 0.41232(7) 0.0248(3) Uani 1 1 d . . . . .
N2 N 0.23196(8) 0.47851(19) 0.53438(7) 0.0269(3) Uani 1 1 d . . . . .
C27 C 0.02043(9) 0.4646(2) 0.34902(10) 0.0301(4) Uani 1 1 d . . . . .
H27 H -0.005482 0.376358 0.327132 0.036 Uiso 1 1 calc R . . . .
C28 C -0.00684(10) 0.5455(3) 0.40451(11) 0.0350(4) Uani 1 1 d . . . . .
H28 H -0.051318 0.512667 0.419706 0.042 Uiso 1 1 calc R . . . .
C29 C 0.03001(10) 0.6733(2) 0.43797(10) 0.0320(4) Uani 1 1 d . . . . .
H29 H 0.010317 0.727444 0.475726 0.038 Uiso 1 1 calc R . . . .
C30 C 0.06295(11) 0.4739(2) 0.19130(10) 0.0347(4) Uani 1 1 d . . . . .
H30A H 0.014277 0.433065 0.194091 0.052 Uiso 1 1 calc GR . . . .
H30B H 0.082545 0.426531 0.149938 0.052 Uiso 1 1 calc GR . . . .
H30C H 0.061468 0.591102 0.186318 0.052 Uiso 1 1 calc GR . . . .
C31 C 0.1409(4) 0.8356(4) 0.53807(14) 0.0417(13) Uani 0.764(17) 1 d . . P B 1
H31A H 0.169744 0.921560 0.562289 0.063 Uiso 0.764(17) 1 calc GR . P B 1
H31B H 0.163816 0.731666 0.549676 0.063 Uiso 0.764(17) 1 calc GR . P B 1
H31C H 0.092739 0.836322 0.553881 0.063 Uiso 0.764(17) 1 calc GR . P B 1
C32 C 0.1818(14) 0.8557(16) 0.5219(15) 0.074(8) Uani 0.236(17) 1 d . . P B 2
H32A H 0.189542 0.964402 0.541179 0.111 Uiso 0.236(17) 1 calc GR . P B 2
H32B H 0.227970 0.808454 0.513284 0.111 Uiso 0.236(17) 1 calc GR . P B 2
H32C H 0.159236 0.789270 0.556152 0.111 Uiso 0.236(17) 1 calc GR . P B 2

loop_
_atom_site_aniso_label
_atom_site_aniso_U_11
_atom_site_aniso_U_22
_atom_site_aniso_U_33
_atom_site_aniso_U_23
_atom_site_aniso_U_13
_atom_site_aniso_U_12
O6 0.0288(6) 0.0144(5) 0.0167(5) 0.0018(4) 0.0008(4) 0.0018(4)
O2 0.0516(8) 0.0162(5) 0.0373(7) 0.0004(5) 0.0076(6) 0.0037(5)
O1 0.0607(9) 0.0312(7) 0.0208(6) 0.0065(5) -0.0018(6) 0.0147(6)
O5 0.0230(5) 0.0322(6) 0.0136(5) 0.0066(4) 0.0036(4) 0.0050(4)
O4 0.0439(8) 0.0531(9) 0.0245(6) 0.0133(6) 0.0157(6) 0.0038(7)
N4 0.0159(5) 0.0144(5) 0.0155(5) 0.0026(4) 0.0010(4) -0.0002(4)
N3 0.0174(5) 0.0128(5) 0.0156(5) -0.0004(4) 0.0039(4) -0.0019(4)
O3 0.0424(8) 0.0590(10) 0.0203(6) -0.0082(6) 0.0006(5) -0.0037(7)
C1 0.0326(9) 0.0175(7) 0.0553(12) -0.0012(7) -0.0132(8) -0.0015(6)
C2 0.0207(7) 0.0159(6) 0.0353(8) -0.0008(6) -0.0023(6) -0.0027(5)
C3 0.0160(6) 0.0192(7) 0.0278(7) 0.0088(5) -0.0009(5) 0.0000(5)
C4 0.0137(6) 0.0219(7) 0.0186(6) 0.0063(5) 0.0011(5) 0.0021(5)
C5 0.0154(6) 0.0125(5) 0.0115(5) -0.0022(4) 0.0011(4) -0.0022(4)
C6 0.0159(6) 0.0163(6) 0.0183(6) -0.0021(5) 0.0057(5) -0.0031(5)
C7 0.0227(7) 0.0155(6) 0.0169(6) -0.0014(5) 0.0071(5) -0.0025(5)
C8 0.0260(7) 0.0200(7) 0.0192(6) -0.0060(5) 0.0056(5) -0.0026(6)
C9 0.0468(11) 0.0211(7) 0.0312(8) -0.0105(6) 0.0109(8) -0.0087(7)
C10 0.0464(12) 0.0326(10) 0.0561(13) 0.0099(9) -0.0064(10) -0.0025(9)
C11 0.0274(8) 0.0479(11) 0.0222(7) -0.0104(7) 0.0016(6) 0.0074(8)
C12 0.0211(7) 0.0354(8) 0.0160(6) 0.0054(6) 0.0022(5) 0.0066(6)
C13 0.0283(8) 0.0173(6) 0.0215(7) 0.0054(5) 0.0092(6) -0.0030(5)
C14 0.0338(8) 0.0200(7) 0.0169(6) 0.0059(5) 0.0014(6) 0.0000(6)
C15 0.0246(7) 0.0167(6) 0.0235(7) 0.0070(5) 0.0013(6) 0.0024(5)
C16 0.0181(7) 0.0234(7) 0.0247(7) -0.0079(6) 0.0036(5) -0.0032(5)
C17 0.0202(7) 0.0317(8) 0.0360(9) -0.0194(7) 0.0022(6) -0.0051(6)
C18 0.0329(10) 0.0660(15) 0.0358(10) -0.0289(10) -0.0036(8) -0.0018(10)
C19 0.0325(10) 0.0337(10) 0.0777(16) -0.0275(11) 0.0151(10) -0.0137(8)
C20 0.0195(7) 0.0354(9) 0.0307(8) -0.0079(7) 0.0011(6) -0.0022(6)
C21 0.0197(7) 0.0338(9) 0.0332(8) -0.0020(7) 0.0063(6) 0.0051(6)
C22 0.0267(8) 0.0217(7) 0.0253(7) -0.0034(6) 0.0105(6) 0.0017(6)
C23 0.0532(12) 0.0373(10) 0.0192(7) -0.0021(7) 0.0062(7) -0.0068(9)
B1 0.0184(7) 0.0172(7) 0.0124(6) 0.0016(5) 0.0015(5) 0.0007(5)
N1 0.0325(7) 0.0182(6) 0.0238(6) 0.0052(5) 0.0030(5) 0.0047(5)
N2 0.0320(7) 0.0333(7) 0.0162(6) 0.0036(5) 0.0059(5) 0.0091(6)
C27 0.0181(7) 0.0302(8) 0.0414(9) 0.0155(7) -0.0001(6) -0.0028(6)
C28 0.0202(8) 0.0450(11) 0.0412(10) 0.0239(8) 0.0100(7) 0.0030(7)
C29 0.0261(8) 0.0462(10) 0.0253(8) 0.0145(7) 0.0099(6) 0.0113(7)
C30 0.0429(11) 0.0288(9) 0.0309(9) -0.0001(7) -0.0024(8) 0.0067(8)
C31 0.063(3) 0.0417(16) 0.0188(12) -0.0047(10) -0.0024(13) 0.0187(17)
C32 0.068(13) 0.041(6) 0.099(14) -0.026(7) -0.051(12) 0.011(7)

loop_
_atom_type_symbol
_atom_type_description
_atom_type_scat_dispersion_real
_atom_type_scat_dispersion_imag
_atom_type_scat_source
C C 0.0033 0.0016 'International Tables Vol C Tables 4.2.6.8 and 6.1.1.4'
H H 0.0000 0.0000 'International Tables Vol C Tables 4.2.6.8 and 6.1.1.4'
B B 0.0013 0.0007 'International Tables Vol C Tables 4.2.6.8 and 6.1.1.4'
N N 0.0061 0.0033 'International Tables Vol C Tables 4.2.6.8 and 6.1.1.4'
O O 0.0106 0.0060 'International Tables Vol C Tables 4.2.6.8 and 6.1.1.4'

loop_
_geom_angle_atom_site_label_1
_geom_angle_atom_site_label_2
_geom_angle_atom_site_label_3
_geom_angle
_geom_angle_site_symmetry_1
_geom_angle_site_symmetry_3
_geom_angle_publ_flag
N1 O6 B1 114.58(11) . . ?
N2 O5 B1 119.16(12) . . ?
C4 N4 C15 113.68(11) . . ?
C5 N4 C4 122.43(12) . . ?
C5 N4 C15 123.16(12) . . ?
C5 N3 C6 122.25(12) . . ?
C5 N3 C13 123.64(12) . . ?
C6 N3 C13 114.10(11) . . ?
H1A C1 H1B 109.5 . . ?
H1A C1 H1C 109.5 . . ?
H1B C1 H1C 109.5 . . ?
C2 C1 H1A 109.5 . . ?
C2 C1 H1B 109.5 . . ?
C2 C1 H1C 109.5 . . ?
C1 C2 H2 107.7 . . ?
C1 C2 C30 109.01(14) . . ?
C3 C2 C1 113.50(15) . . ?
C3 C2 H2 107.7 . . ?
C3 C2 C30 111.05(14) . . ?
C30 C2 H2 107.7 . . ?
C4 C3 C2 123.28(13) . . ?
C27 C3 C2 120.04(15) . . ?
C27 C3 C4 116.59(16) . . ?
C3 C4 N4 117.47(13) . . ?
C3 C4 C12 123.40(14) . . ?
C12 C4 N4 118.83(14) . . ?
N4 C5 N3 118.50(12) . . ?
N4 C5 B1 124.07(12) . . ?
N3 C5 B1 117.25(12) . . ?
C7 C6 N3 118.07(13) . . ?
C16 C6 N3 118.42(12) . . ?
C16 C6 C7 123.31(14) . . ?
C6 C7 C8 122.88(13) . . ?
C22 C7 C6 117.15(14) . . ?
C22 C7 C8 119.95(13) . . ?
C7 C8 H8 107.5 . . ?
C7 C8 C9 112.49(14) . . ?
C7 C8 C23 111.96(14) . . ?
C9 C8 H8 107.5 . . ?
C9 C8 C23 109.53(14) . . ?
C23 C8 H8 107.5 . . ?
C8 C9 H9A 109.5 . . ?
C8 C9 H9B 109.5 . . ?
C8 C9 H9C 109.5 . . ?
H9A C9 H9B 109.5 . . ?
H9A C9 H9C 109.5 . . ?
H9B C9 H9C 109.5 . . ?
H10A C10 H10B 109.5 . . ?
H10A C10 H10C 109.5 . . ?
H10B C10 H10C 109.5 . . ?
C11 C10 H10A 109.5 . . ?
C11 C10 H10B 109.5 . . ?
C11 C10 H10C 109.5 . . ?
C10 C11 H11 109.5 . . ?
C10 C11 C31 106.53(19) . . ?
C12 C11 C10 112.08(16) . . ?
C12 C11 H11 109.5 . . ?
C12 C11 C31 109.6(2) . . ?
C31 C11 H11 109.5 . . ?
C32 C11 C10 115.2(6) . . ?
C32 C11 C12 126.4(7) . . ?
C4 C12 C11 122.94(14) . . ?
C29 C12 C4 116.92(16) . . ?
C29 C12 C11 120.15(16) . . ?
N3 C13 H13A 109.5 . . ?
N3 C13 H13B 109.5 . . ?
N3 C13 C14 110.84(12) . . ?
H13A C13 H13B 108.1 . . ?
C14 C13 H13A 109.5 . . ?
C14 C13 H13B 109.5 . . ?
C13 C14 H14A 110.2 . . ?
C13 C14 H14B 110.2 . . ?
C13 C14 C15 107.63(13) . . ?
H14A C14 H14B 108.5 . . ?
C15 C14 H14A 110.2 . . ?
C15 C14 H14B 110.2 . . ?
N4 C15 C14 111.00(12) . . ?
N4 C15 H15A 109.4 . . ?
N4 C15 H15B 109.4 . . ?
C14 C15 H15A 109.4 . . ?
C14 C15 H15B 109.4 . . ?
H15A C15 H15B 108.0 . . ?
C6 C16 C17 122.29(14) . . ?
C20 C16 C6 117.02(14) . . ?
C20 C16 C17 120.69(14) . . ?
C16 C17 H17 107.7 . . ?
C16 C17 C18 111.86(16) . . ?
C16 C17 C19 110.71(15) . . ?
C18 C17 H17 107.7 . . ?
C19 C17 H17 107.7 . . ?
C19 C17 C18 111.09(17) . . ?
C17 C18 H18A 109.5 . . ?
C17 C18 H18B 109.5 . . ?
C17 C18 H18C 109.5 . . ?
H18A C18 H18B 109.5 . . ?
H18A C18 H18C 109.5 . . ?
H18B C18 H18C 109.5 . . ?
C17 C19 H19A 109.5 . . ?
C17 C19 H19B 109.5 . . ?
C17 C19 H19C 109.5 . . ?
H19A C19 H19B 109.5 . . ?
H19A C19 H19C 109.5 . . ?
H19B C19 H19C 109.5 . . ?
C16 C20 H20 119.5 . . ?
C16 C20 C21 120.97(15) . . ?
C21 C20 H20 119.5 . . ?
C20 C21 H21 119.5 . . ?
C22 C21 C20 120.95(15) . . ?
C22 C21 H21 119.5 . . ?
C7 C22 H22 119.7 . . ?
C21 C22 C7 120.58(14) . . ?
C21 C22 H22 119.7 . . ?
C8 C23 H23A 109.5 . . ?
C8 C23 H23B 109.5 . . ?
C8 C23 H23C 109.5 . . ?
H23A C23 H23B 109.5 . . ?
H23A C23 H23C 109.5 . . ?
H23B C23 H23C 109.5 . . ?
O6 B1 C5 102.92(10) . . ?
O6 B1 H1 111.6 . . ?
O5 B1 O6 106.35(12) . . ?
O5 B1 C5 112.39(11) . . ?
O5 B1 H1 111.6 . . ?
C5 B1 H1 111.6 . . ?
O2 N1 O6 113.92(13) . . ?
O1 N1 O6 119.82(13) . . ?
O1 N1 O2 126.26(14) . . ?
O4 N2 O5 114.25(15) . . ?
O3 N2 O5 119.98(14) . . ?
O3 N2 O4 125.69(15) . . ?
C3 C27 H27 119.4 . . ?
C28 C27 C3 121.22(18) . . ?
C28 C27 H27 119.4 . . ?
C27 C28 H28 119.6 . . ?
C29 C28 C27 120.76(16) . . ?
C29 C28 H28 119.6 . . ?
C12 C29 H29 119.5 . . ?
C28 C29 C12 121.09(17) . . ?
C28 C29 H29 119.5 . . ?
C2 C30 H30A 109.5 . . ?
C2 C30 H30B 109.5 . . ?
C2 C30 H30C 109.5 . . ?
H30A C30 H30B 109.5 . . ?
H30A C30 H30C 109.5 . . ?
H30B C30 H30C 109.5 . . ?
C11 C31 H31A 109.5 . . ?
C11 C31 H31B 109.5 . . ?
C11 C31 H31C 109.5 . . ?
H31A C31 H31B 109.5 . . ?
H31A C31 H31C 109.5 . . ?
H31B C31 H31C 109.5 . . ?
C11 C32 H32A 109.5 . . ?
C11 C32 H32B 109.5 . . ?
C11 C32 H32C 109.5 . . ?
H32A C32 H32B 109.5 . . ?
H32A C32 H32C 109.5 . . ?
H32B C32 H32C 109.5 . . ?

loop_
_geom_bond_atom_site_label_1
_geom_bond_atom_site_label_2
_geom_bond_distance
_geom_bond_site_symmetry_2
_geom_bond_publ_flag
O6 B1 1.5166(19) . ?
O6 N1 1.3627(16) . ?
O2 N1 1.2269(19) . ?
O1 N1 1.2169(19) . ?
O5 B1 1.4961(18) . ?
O5 N2 1.3800(17) . ?
O4 N2 1.216(2) . ?
N4 C4 1.4456(18) . ?
N4 C5 1.3341(18) . ?
N4 C15 1.4911(18) . ?
N3 C5 1.3381(17) . ?
N3 C6 1.4440(19) . ?
N3 C13 1.4841(18) . ?
O3 N2 1.199(2) . ?
C1 H1A 0.9800 . ?
C1 H1B 0.9800 . ?
C1 H1C 0.9800 . ?
C1 C2 1.531(2) . ?
C2 H2 1.0000 . ?
C2 C3 1.527(2) . ?
C2 C30 1.537(2) . ?
C3 C4 1.405(2) . ?
C3 C27 1.398(2) . ?
C4 C12 1.415(2) . ?
C5 B1 1.659(2) . ?
C6 C7 1.4069(19) . ?
C6 C16 1.407(2) . ?
C7 C8 1.523(2) . ?
C7 C22 1.392(2) . ?
C8 H8 1.0000 . ?
C8 C9 1.533(2) . ?
C8 C23 1.544(2) . ?
C9 H9A 0.9800 . ?
C9 H9B 0.9800 . ?
C9 H9C 0.9800 . ?
C10 H10A 0.9800 . ?
C10 H10B 0.9800 . ?
C10 H10C 0.9800 . ?
C10 C11 1.516(3) . ?
C11 H11 1.0000 . ?
C11 C12 1.513(3) . ?
C11 C31 1.575(3) . ?
C11 C32 1.458(14) . ?
C12 C29 1.391(2) . ?
C13 H13A 0.9900 . ?
C13 H13B 0.9900 . ?
C13 C14 1.500(2) . ?
C14 H14A 0.9900 . ?
C14 H14B 0.9900 . ?
C14 C15 1.516(2) . ?
C15 H15A 0.9900 . ?
C15 H15B 0.9900 . ?
C16 C17 1.525(2) . ?
C16 C20 1.383(2) . ?
C17 H17 1.0000 . ?
C17 C18 1.552(3) . ?
C17 C19 1.537(3) . ?
C18 H18A 0.9800 . ?
C18 H18B 0.9800 . ?
C18 H18C 0.9800 . ?
C19 H19A 0.9800 . ?
C19 H19B 0.9800 . ?
C19 H19C 0.9800 . ?
C20 H20 0.9500 . ?
C20 C21 1.393(2) . ?
C21 H21 0.9500 . ?
C21 C22 1.384(2) . ?
C22 H22 0.9500 . ?
C23 H23A 0.9800 . ?
C23 H23B 0.9800 . ?
C23 H23C 0.9800 . ?
B1 H1 1.0000 . ?
C27 H27 0.9500 . ?
C27 C28 1.387(3) . ?
C28 H28 0.9500 . ?
C28 C29 1.384(3) . ?
C29 H29 0.9500 . ?
C30 H30A 0.9800 . ?
C30 H30B 0.9800 . ?
C30 H30C 0.9800 . ?
C31 H31A 0.9800 . ?
C31 H31B 0.9800 . ?
C31 H31C 0.9800 . ?
C32 H32A 0.9800 . ?
C32 H32B 0.9800 . ?
C32 H32C 0.9800 . ?

loop_
_geom_torsion_atom_site_label_1
_geom_torsion_atom_site_label_2
_geom_torsion_atom_site_label_3
_geom_torsion_atom_site_label_4
_geom_torsion
_geom_torsion_site_symmetry_1
_geom_torsion_site_symmetry_2
_geom_torsion_site_symmetry_3
_geom_torsion_site_symmetry_4
_geom_torsion_publ_flag
N4 C4 C12 C11 -5.8(2) . . . . ?
N4 C4 C12 C29 174.61(13) . . . . ?
N4 C5 B1 O6 102.02(14) . . . . ?
N4 C5 B1 O5 -11.98(19) . . . . ?
N3 C5 B1 O6 -82.88(14) . . . . ?
N3 C5 B1 O5 163.11(12) . . . . ?
N3 C6 C7 C8 -2.3(2) . . . . ?
N3 C6 C7 C22 175.98(13) . . . . ?
N3 C6 C16 C17 4.1(2) . . . . ?
N3 C6 C16 C20 -175.69(14) . . . . ?
N3 C13 C14 C15 52.88(16) . . . . ?
C1 C2 C3 C4 129.55(16) . . . . ?
C1 C2 C3 C27 -54.1(2) . . . . ?
C2 C3 C4 N4 0.9(2) . . . . ?
C2 C3 C4 C12 174.55(14) . . . . ?
C2 C3 C27 C28 -174.86(15) . . . . ?
C3 C4 C12 C11 -179.40(15) . . . . ?
C3 C4 C12 C29 1.0(2) . . . . ?
C3 C27 C28 C29 -0.7(3) . . . . ?
C4 N4 C5 N3 169.14(12) . . . . ?
C4 N4 C5 B1 -15.8(2) . . . . ?
C4 N4 C15 C14 -142.67(13) . . . . ?
C4 C3 C27 C28 1.7(2) . . . . ?
C4 C12 C29 C28 0.1(2) . . . . ?
C5 N4 C4 C3 -80.40(17) . . . . ?
C5 N4 C4 C12 105.62(16) . . . . ?
C5 N4 C15 C14 27.68(19) . . . . ?
C5 N3 C6 C7 94.96(16) . . . . ?
C5 N3 C6 C16 -90.05(17) . . . . ?
C5 N3 C13 C14 -29.07(19) . . . . ?
C6 N3 C5 N4 -177.75(12) . . . . ?
C6 N3 C5 B1 6.87(18) . . . . ?
C6 N3 C13 C14 149.74(12) . . . . ?
C6 C7 C8 C9 -131.19(15) . . . . ?
C6 C7 C8 C23 104.97(17) . . . . ?
C6 C7 C22 C21 -0.7(2) . . . . ?
C6 C16 C17 C18 129.81(17) . . . . ?
C6 C16 C17 C19 -105.70(19) . . . . ?
C6 C16 C20 C21 0.2(3) . . . . ?
C7 C6 C16 C17 178.79(15) . . . . ?
C7 C6 C16 C20 -1.0(2) . . . . ?
C8 C7 C22 C21 177.62(15) . . . . ?
C10 C11 C12 C4 112.48(19) . . . . ?
C10 C11 C12 C29 -67.9(2) . . . . ?
C11 C12 C29 C28 -179.48(16) . . . . ?
C13 N3 C5 N4 0.96(19) . . . . ?
C13 N3 C5 B1 -174.42(12) . . . . ?
C13 N3 C6 C7 -83.86(16) . . . . ?
C13 N3 C6 C16 91.13(16) . . . . ?
C13 C14 C15 N4 -52.44(16) . . . . ?
C15 N4 C4 C3 90.03(16) . . . . ?
C15 N4 C4 C12 -83.95(16) . . . . ?
C15 N4 C5 N3 -0.4(2) . . . . ?
C15 N4 C5 B1 174.66(13) . . . . ?
C16 C6 C7 C8 -177.06(14) . . . . ?
C16 C6 C7 C22 1.3(2) . . . . ?
C16 C20 C21 C22 0.3(3) . . . . ?
C17 C16 C20 C21 -179.58(17) . . . . ?
C20 C16 C17 C18 -50.4(2) . . . . ?
C20 C16 C17 C19 74.1(2) . . . . ?
C20 C21 C22 C7 0.0(3) . . . . ?
C22 C7 C8 C9 50.55(19) . . . . ?
C22 C7 C8 C23 -73.30(19) . . . . ?
B1 O6 N1 O2 176.30(13) . . . . ?
B1 O6 N1 O1 -3.6(2) . . . . ?
B1 O5 N2 O4 -150.07(14) . . . . ?
B1 O5 N2 O3 32.9(2) . . . . ?
N1 O6 B1 O5 -68.84(15) . . . . ?
N1 O6 B1 C5 172.83(11) . . . . ?
N2 O5 B1 O6 112.52(14) . . . . ?
N2 O5 B1 C5 -135.59(13) . . . . ?
C27 C3 C4 N4 -175.58(13) . . . . ?
C27 C3 C4 C12 -1.9(2) . . . . ?
C27 C28 C29 C12 -0.3(3) . . . . ?
C30 C2 C3 C4 -107.24(17) . . . . ?
C30 C2 C3 C27 69.08(19) . . . . ?
C31 C11 C12 C4 -129.5(2) . . . . ?
C31 C11 C12 C29 50.1(3) . . . . ?
C32 C11 C12 C4 -96.9(18) . . . . ?
C32 C11 C12 C29 82.7(18) . . . . ?
